data_7027515
loop_
_publ_author_name
'Pflug, J\"org'
'Fr\"ohlich, Roland'
'Erker, Gerhard'

_publ_section_title
;
 Unexpected alkyl-substituent exchange during the formation of a cationic
 bis(zirconocene) complex that contains a planar four-co-ordinate carbon
 atom
;
_journal_issue 15
_journal_name_full 'Journal of the Chemical Society, Dalton Transactions'
_journal_page_first 2551
_journal_paper_doi 10.1039/a903492g
_journal_year 1999
_chemical_formula_sum 'C59 H68 B N Si Zr2'
_chemical_formula_weight 1012.48
_chemical_name_systematic
; 
 ? 
;
_space_group_IT_number 33
_symmetry_cell_setting orthorhombic
_symmetry_space_group_name_Hall 'P 2c -2n'
_symmetry_space_group_name_H-M 'P n a 21'
_atom_sites_solution_hydrogens geom
_atom_sites_solution_primary direct
_atom_sites_solution_secondary difmap
_audit_creation_method SHELXL-97
_cell_angle_alpha 90.00
_cell_angle_beta 90.00
_cell_angle_gamma 90.00
_cell_formula_units_Z 4
_cell_length_a 18.999(1)
_cell_length_b 27.303(1)
_cell_length_c 9.902(1)
_cell_measurement_temperature 198(2)
_cell_volume 5136.5(6)
_computing_cell_refinement 'Collect (Nonius, 1998)'
_computing_data_collection 'Collect (Nonius, 1998)'
_computing_data_reduction 'Denzo-SMN (Otwinowski & Minor, 1997)'
_computing_molecular_graphics 'SCHAKAL-92 (Keller, 1992)'
_computing_publication_material 'SHELXL-97 (Sheldrick, 1997)'
_computing_structure_refinement 'SHELXL-97 (Sheldrick, 1997)'
_computing_structure_solution 'SHELXS-97 (Sheldrick, 1990)'
_diffrn_ambient_temperature 198(2)
_diffrn_measured_fraction_theta_full 0.996
_diffrn_measured_fraction_theta_max 0.996
_diffrn_measurement_device_type 'Nonius KappaCCD'
_diffrn_measurement_method '\w and \f scans'
_diffrn_radiation_monochromator graphite
_diffrn_radiation_source 'rotating anode Nonius FR591'
_diffrn_radiation_type MoK\a
_diffrn_radiation_wavelength 0.71073
_diffrn_reflns_av_R_equivalents 0.0619
_diffrn_reflns_av_sigmaI/netI 0.0557
_diffrn_reflns_limit_h_max 23
_diffrn_reflns_limit_h_min -23
_diffrn_reflns_limit_k_max 32
_diffrn_reflns_limit_k_min -34
_diffrn_reflns_limit_l_max 12
_diffrn_reflns_limit_l_min -12
_diffrn_reflns_number 40566
_diffrn_reflns_theta_full 26.36
_diffrn_reflns_theta_max 26.36
_diffrn_reflns_theta_min 1.84
_exptl_absorpt_coefficient_mu 0.467
_exptl_absorpt_correction_T_max 0.9548
_exptl_absorpt_correction_T_min 0.8536
_exptl_absorpt_correction_type 'SORTAV (Blessing, 1995 & 1997)'
_exptl_crystal_colour yellow
_exptl_crystal_density_diffrn 1.309
_exptl_crystal_density_method 'not measured'
_exptl_crystal_description needle
_exptl_crystal_F_000 2112
_exptl_crystal_size_max 0.35
_exptl_crystal_size_mid 0.10
_exptl_crystal_size_min 0.10
_refine_diff_density_max 0.467
_refine_diff_density_min -0.322
_refine_diff_density_rms 0.059
_refine_ls_abs_structure_details 'Flack H D (1983), Acta Cryst. A39, 876-881'
_refine_ls_abs_structure_Flack -0.03(3)
_refine_ls_extinction_method none
_refine_ls_goodness_of_fit_ref 1.040
_refine_ls_hydrogen_treatment 'refined as riding atoms'
_refine_ls_matrix_type full
_refine_ls_number_parameters 585
_refine_ls_number_reflns 9960
_refine_ls_number_restraints 1
_refine_ls_restrained_S_all 1.040
_refine_ls_R_factor_all 0.0580
_refine_ls_R_factor_gt 0.0375
_refine_ls_shift/su_max 0.000
_refine_ls_shift/su_mean 0.000
_refine_ls_structure_factor_coef Fsqd
_refine_ls_weighting_details 'w=1/[\s^2^(Fo^2^)+(0.0461P)^2^+0.4346P] where P=(Fo^2^+2Fc^2^)/3'
_refine_ls_weighting_scheme calc
_refine_ls_wR_factor_gt 0.0806
_refine_ls_wR_factor_ref 0.0873
_reflns_number_gt 7948
_reflns_number_total 9960
_reflns_threshold_expression >2sigma(I)
_cod_data_source_file 903492gsup1.cif
_cod_data_source_block erk_872
_cod_depositor_comments
;
The following automatic conversions were performed:

'_refine_ls_weighting_scheme' value 'calc
w=1/[\s^2^(Fo^2^)+(0.0461P)^2^+0.4346P] where P=(Fo^2^+2Fc^2^)/3' was
changed to 'calc'. New tag '_refine_ls_weighting_details' was
created. The value of the new tag was set to
'w=1/[\s^2^(Fo^2^)+(0.0461P)^2^+0.4346P] where P=(Fo^2^+2Fc^2^)/3'.

Automatic conversion script
Id: cif_fix_values 3143 2015-03-26 13:38:13Z robertas 
;
_cod_original_sg_symbol_H-M Pna21
_cod_database_code 7027515

loop_
_symmetry_equiv_pos_as_xyz
'x, y, z'
'-x, -y, z+1/2'
'x+1/2, -y+1/2, z'
'-x+1/2, y+1/2, z+1/2'

loop_
_atom_site_label
_atom_site_type_symbol
_atom_site_fract_x
_atom_site_fract_y
_atom_site_fract_z
_atom_site_U_iso_or_equiv
_atom_site_adp_type
_atom_site_occupancy
_atom_site_calc_flag
_atom_site_refinement_flags
Zr1 Zr 0.554763(17) 0.682714(11) 0.75653(4) 0.03439(9) Uani 1 d .
Zr2 Zr 0.469773(16) 0.773857(12) 0.56615(4) 0.03136(9) Uani 1 d .
C1 C 0.5450(2) 0.76117(14) 0.7598(5) 0.0374(8) Uani 1 d .
N N 0.53153(14) 0.80455(11) 0.7448(4) 0.0402(7) Uani 1 d .
C2 C 0.5557(2) 0.84771(15) 0.8318(5) 0.0519(11) Uani 1 d .
C3 C 0.5095(3) 0.8459(3) 0.9558(6) 0.114(3) Uani 1 d .
H3A H 0.4600 0.8483 0.9287 0.171 Uiso 1 calc R
H3B H 0.5214 0.8732 1.0157 0.171 Uiso 1 calc R
H3C H 0.5172 0.8148 1.0033 0.171 Uiso 1 calc R
C4 C 0.5442(4) 0.89429(17) 0.7513(8) 0.116(3) Uani 1 d .
H4A H 0.5802 0.8968 0.6807 0.174 Uiso 1 calc R
H4B H 0.5476 0.9227 0.8115 0.174 Uiso 1 calc R
H4C H 0.4974 0.8935 0.7096 0.174 Uiso 1 calc R
C5 C 0.6328(2) 0.83772(15) 0.8597(4) 0.0472(10) Uani 1 d .
H5A H 0.6576 0.8405 0.7721 0.057 Uiso 1 calc R
H5B H 0.6362 0.8030 0.8875 0.057 Uiso 1 calc R
C6 C 0.6755(3) 0.86730(16) 0.9619(4) 0.0606(12) Uani 1 d .
C7 C 0.6591(3) 0.8546(2) 1.1093(5) 0.0835(16) Uani 1 d .
H7A H 0.6582 0.8189 1.1203 0.125 Uiso 1 calc R
H7B H 0.6131 0.8682 1.1339 0.125 Uiso 1 calc R
H7C H 0.6954 0.8686 1.1680 0.125 Uiso 1 calc R
C8 C 0.6693(3) 0.92187(18) 0.9462(6) 0.096(2) Uani 1 d .
H8A H 0.7019 0.9381 1.0086 0.144 Uiso 1 calc R
H8B H 0.6210 0.9320 0.9667 0.144 Uiso 1 calc R
H8C H 0.6810 0.9311 0.8532 0.144 Uiso 1 calc R
C9 C 0.7537(3) 0.8529(2) 0.9316(6) 0.099(2) Uani 1 d .
H9A H 0.7848 0.8685 0.9980 0.148 Uiso 1 calc R
H9B H 0.7665 0.8640 0.8407 0.148 Uiso 1 calc R
H9C H 0.7589 0.8172 0.9372 0.148 Uiso 1 calc R
C10 C 0.6437(2) 0.63397(18) 0.6274(6) 0.0662(14) Uani 1 d .
H10 H 0.6273 0.6076 0.5732 0.079 Uiso 1 calc R
C11 C 0.6534(2) 0.68163(17) 0.5861(5) 0.0597(13) Uani 1 d .
H11 H 0.6449 0.6936 0.4976 0.072 Uiso 1 calc R
C12 C 0.6773(2) 0.70939(16) 0.6938(5) 0.0566(12) Uani 1 d .
H12 H 0.6882 0.7433 0.6921 0.068 Uiso 1 calc R
C13 C 0.6826(2) 0.67803(18) 0.8065(5) 0.0581(13) Uani 1 d .
H13 H 0.6970 0.6870 0.8949 0.070 Uiso 1 calc R
C14 C 0.6627(2) 0.63144(15) 0.7640(6) 0.0598(11) Uani 1 d .
H14 H 0.6620 0.6028 0.8184 0.072 Uiso 1 calc R
C15 C 0.5142(2) 0.61845(16) 0.9173(5) 0.0576(12) Uani 1 d .
H15 H 0.5296 0.5861 0.8980 0.069 Uiso 1 calc R
C16 C 0.5496(2) 0.6527(2) 0.9961(5) 0.0665(14) Uani 1 d .
H16 H 0.5926 0.6474 1.0428 0.080 Uiso 1 calc R
C17 C 0.5110(3) 0.69625(18) 0.9947(4) 0.0621(13) Uani 1 d .
H17 H 0.5233 0.7259 1.0388 0.075 Uiso 1 calc R
C18 C 0.4522(2) 0.68813(18) 0.9179(4) 0.0534(13) Uani 1 d .
H18 H 0.4167 0.7117 0.8987 0.064 Uiso 1 calc R
C19 C 0.4527(2) 0.63985(18) 0.8723(4) 0.0544(12) Uani 1 d .
H19 H 0.4172 0.6245 0.8197 0.065 Uiso 1 calc R
C20 C 0.36875(19) 0.78758(15) 0.7302(4) 0.0428(10) Uani 1 d .
H20 H 0.3790 0.7906 0.8237 0.051 Uiso 1 calc R
C21 C 0.3673(2) 0.82610(15) 0.6348(4) 0.0464(10) Uani 1 d .
H21 H 0.3770 0.8596 0.6524 0.056 Uiso 1 calc R
C22 C 0.3490(2) 0.80587(17) 0.5097(4) 0.0500(11) Uani 1 d .
H22 H 0.3428 0.8236 0.4279 0.060 Uiso 1 calc R
C23 C 0.3415(2) 0.75641(17) 0.5251(4) 0.0496(10) Uani 1 d .
H23 H 0.3307 0.7338 0.4553 0.059 Uiso 1 calc R
C24 C 0.3525(2) 0.74466(16) 0.6623(4) 0.0442(10) Uani 1 d .
H24 H 0.3493 0.7129 0.7012 0.053 Uiso 1 calc R
C25 C 0.4877(2) 0.82751(16) 0.3632(5) 0.0562(12) Uani 1 d .
H25 H 0.4545 0.8529 0.3477 0.067 Uiso 1 calc R
C26 C 0.5486(3) 0.83149(18) 0.4364(5) 0.0618(13) Uani 1 d .
H26 H 0.5646 0.8603 0.4804 0.074 Uiso 1 calc R
C27 C 0.5837(2) 0.78638(16) 0.4360(5) 0.0537(11) Uani 1 d .
H27 H 0.6269 0.7791 0.4798 0.064 Uiso 1 calc R
C28 C 0.5433(2) 0.75440(19) 0.3597(4) 0.0509(12) Uani 1 d .
H28 H 0.5542 0.7212 0.3404 0.061 Uiso 1 calc R
C29 C 0.4831(2) 0.78013(16) 0.3161(4) 0.0511(11) Uani 1 d .
H29 H 0.4458 0.7671 0.2634 0.061 Uiso 1 calc R
C31 C 0.47825(19) 0.69128(13) 0.5613(5) 0.0382(8) Uani 1 d .
C32 C 0.48195(18) 0.64702(14) 0.5571(5) 0.0440(9) Uani 1 d .
C33 C 0.4735(2) 0.59461(15) 0.5172(5) 0.0557(12) Uani 1 d .
H33A H 0.4705 0.5738 0.5988 0.067 Uiso 1 calc R
H33B H 0.5146 0.5839 0.4634 0.067 Uiso 1 calc R
Si Si 0.39026(7) 0.58816(5) 0.41387(13) 0.0571(3) Uani 1 d .
C34 C 0.3817(3) 0.52407(17) 0.3541(5) 0.0690(14) Uani 1 d .
H34A H 0.3814 0.5019 0.4318 0.104 Uiso 1 calc R
H34B H 0.4216 0.5160 0.2953 0.104 Uiso 1 calc R
H34C H 0.3377 0.5204 0.3035 0.104 Uiso 1 calc R
C35 C 0.3958(3) 0.6306(2) 0.2689(6) 0.0988(19) Uani 1 d .
H35A H 0.3502 0.6319 0.2230 0.148 Uiso 1 calc R
H35B H 0.4318 0.6190 0.2057 0.148 Uiso 1 calc R
H35C H 0.4084 0.6634 0.3012 0.148 Uiso 1 calc R
C36 C 0.3169(3) 0.6066(2) 0.5256(8) 0.126(3) Uani 1 d .
H36A H 0.3279 0.6382 0.5677 0.189 Uiso 1 calc R
H36B H 0.3102 0.5818 0.5960 0.189 Uiso 1 calc R
H36C H 0.2736 0.6097 0.4724 0.189 Uiso 1 calc R
B B 0.7117(2) 1.06775(15) 0.6891(4) 0.0321(9) Uani 1 d .
C41 C 0.70200(17) 1.04449(12) 0.5369(3) 0.0327(8) Uani 1 d .
C42 C 0.6887(2) 0.99375(14) 0.5228(4) 0.0451(10) Uani 1 d .
H42 H 0.6866 0.9740 0.6016 0.054 Uiso 1 calc R
C43 C 0.6787(2) 0.97194(15) 0.3977(4) 0.0526(11) Uani 1 d .
H43 H 0.6684 0.9380 0.3923 0.063 Uiso 1 calc R
C44 C 0.6838(2) 0.99925(17) 0.2818(4) 0.0517(11) Uani 1 d .
H44 H 0.6774 0.9843 0.1961 0.062 Uiso 1 calc R
C45 C 0.6980(2) 1.04820(16) 0.2910(3) 0.0463(10) Uani 1 d .
H45 H 0.7025 1.0674 0.2114 0.056 Uiso 1 calc R
C46 C 0.70581(19) 1.06973(15) 0.4164(4) 0.0406(9) Uani 1 d .
H46 H 0.7143 1.1040 0.4198 0.049 Uiso 1 calc R
C51 C 0.71996(18) 1.12755(12) 0.6804(3) 0.0310(8) Uani 1 d .
C52 C 0.6654(2) 1.15570(14) 0.6261(3) 0.0380(9) Uani 1 d .
H52 H 0.6240 1.1395 0.5958 0.046 Uiso 1 calc R
C53 C 0.6689(2) 1.20646(15) 0.6145(4) 0.0446(10) Uani 1 d .
H53 H 0.6309 1.2240 0.5753 0.054 Uiso 1 calc R
C54 C 0.7273(2) 1.23110(15) 0.6599(4) 0.0499(11) Uani 1 d .
H54 H 0.7296 1.2658 0.6530 0.060 Uiso 1 calc R
C55 C 0.7814(2) 1.20581(15) 0.7143(4) 0.0507(11) Uani 1 d .
H55 H 0.8218 1.2228 0.7460 0.061 Uiso 1 calc R
C56 C 0.77816(19) 1.15475(14) 0.7242(3) 0.0398(9) Uani 1 d .
H56 H 0.8171 1.1378 0.7622 0.048 Uiso 1 calc R
C61 C 0.64050(18) 1.05704(12) 0.7776(3) 0.0330(8) Uani 1 d .
C62 C 0.6378(2) 1.06205(13) 0.9189(4) 0.0408(9) Uani 1 d .
H62 H 0.6789 1.0730 0.9644 0.049 Uiso 1 calc R
C63 C 0.5792(2) 1.05205(14) 0.9945(4) 0.0483(10) Uani 1 d .
H63 H 0.5809 1.0554 1.0899 0.058 Uiso 1 calc R
C64 C 0.5186(2) 1.03735(14) 0.9336(4) 0.0528(12) Uani 1 d .
H64 H 0.4788 1.0289 0.9866 0.063 Uiso 1 calc R
C65 C 0.5152(2) 1.03472(14) 0.7929(4) 0.0536(12) Uani 1 d .
H65 H 0.4722 1.0270 0.7486 0.064 Uiso 1 calc R
C66 C 0.5760(2) 1.04362(13) 0.7193(4) 0.0403(9) Uani 1 d .
H66 H 0.5738 1.0404 0.6238 0.048 Uiso 1 calc R
C71 C 0.78359(18) 1.04317(12) 0.7532(4) 0.0409(8) Uani 1 d .
C72 C 0.8477(2) 1.04877(17) 0.6777(5) 0.0595(12) Uani 1 d .
H72 H 0.8466 1.0667 0.5954 0.071 Uiso 1 calc R
C73 C 0.9110(2) 1.02909(18) 0.7204(5) 0.0675(14) Uani 1 d .
H73 H 0.9525 1.0342 0.6686 0.081 Uiso 1 calc R
C74 C 0.9141(3) 1.00223(18) 0.8375(6) 0.0714(14) Uani 1 d .
H74 H 0.9578 0.9889 0.8661 0.086 Uiso 1 calc R
C75 C 0.8551(3) 0.99449(18) 0.9131(6) 0.0756(15) Uani 1 d .
H75 H 0.8565 0.9752 0.9929 0.091 Uiso 1 calc R
C76 C 0.7911(2) 1.01658(17) 0.8674(5) 0.0645(13) Uani 1 d .
H76 H 0.7504 1.0122 0.9219 0.077 Uiso 1 calc R

loop_
_atom_site_aniso_label
_atom_site_aniso_U_11
_atom_site_aniso_U_22
_atom_site_aniso_U_33
_atom_site_aniso_U_23
_atom_site_aniso_U_13
_atom_site_aniso_U_12
Zr1 0.03011(17) 0.03148(17) 0.04158(19) 0.00044(17) -0.00678(17) 0.00262(15)
Zr2 0.02943(16) 0.03305(17) 0.03158(17) 0.00046(18) 0.00220(16) 0.00672(14)
C1 0.035(2) 0.039(2) 0.038(2) -0.003(2) -0.0006(19) 0.0004(17)
N 0.0362(17) 0.0363(19) 0.0479(19) -0.0075(16) -0.0026(18) 0.0058(12)
C2 0.052(3) 0.036(2) 0.067(3) -0.018(2) -0.014(2) 0.0058(19)
C3 0.064(4) 0.153(6) 0.126(5) -0.101(5) 0.041(4) -0.030(4)
C4 0.157(6) 0.041(3) 0.150(6) -0.023(4) -0.102(5) 0.022(3)
C5 0.046(2) 0.047(2) 0.048(2) -0.0078(19) 0.0013(18) -0.0039(19)
C6 0.078(3) 0.053(3) 0.051(3) -0.011(2) -0.008(2) -0.005(2)
C7 0.095(4) 0.108(4) 0.047(3) -0.014(3) -0.013(2) 0.004(3)
C8 0.139(6) 0.068(4) 0.081(4) -0.018(3) -0.019(4) -0.036(4)
C9 0.054(3) 0.142(5) 0.100(4) -0.045(4) -0.010(3) -0.013(4)
C10 0.040(3) 0.057(3) 0.102(4) -0.026(3) -0.008(2) 0.019(2)
C11 0.044(3) 0.080(4) 0.055(3) -0.007(3) 0.006(2) 0.023(2)
C12 0.031(2) 0.041(3) 0.097(4) -0.004(2) 0.005(2) 0.0020(19)
C13 0.031(2) 0.083(4) 0.060(3) -0.012(2) -0.0134(18) 0.004(2)
C14 0.044(2) 0.051(3) 0.085(3) 0.006(3) -0.010(3) 0.011(2)
C15 0.063(3) 0.036(2) 0.074(3) 0.015(2) 0.010(2) 0.001(2)
C16 0.058(3) 0.086(4) 0.055(3) 0.024(3) -0.016(2) -0.006(3)
C17 0.095(4) 0.051(3) 0.040(3) -0.004(2) 0.009(3) -0.011(3)
C18 0.053(3) 0.070(3) 0.037(3) 0.016(2) 0.008(2) 0.020(2)
C19 0.048(3) 0.069(3) 0.046(3) 0.003(2) 0.0026(19) -0.018(2)
C20 0.031(2) 0.066(3) 0.032(2) -0.0025(19) 0.0062(16) 0.0112(18)
C21 0.035(2) 0.042(2) 0.062(3) -0.001(2) 0.0085(19) 0.0163(18)
C22 0.031(2) 0.071(3) 0.048(3) 0.013(2) -0.0018(17) 0.013(2)
C23 0.034(2) 0.065(3) 0.050(3) -0.0071(19) -0.0048(17) 0.001(2)
C24 0.034(2) 0.047(2) 0.052(3) 0.0093(19) 0.0090(18) 0.0049(18)
C25 0.058(3) 0.059(3) 0.051(3) 0.017(2) 0.019(2) 0.018(2)
C26 0.064(3) 0.054(3) 0.067(3) 0.012(2) 0.018(3) -0.015(2)
C27 0.037(2) 0.069(3) 0.055(3) 0.020(2) 0.012(2) 0.004(2)
C28 0.053(3) 0.056(3) 0.044(3) 0.003(2) 0.018(2) 0.010(2)
C29 0.054(3) 0.069(3) 0.031(2) 0.0066(19) 0.0094(18) 0.005(2)
C31 0.032(2) 0.039(2) 0.044(2) -0.003(2) 0.000(2) 0.0028(16)
C32 0.039(2) 0.045(2) 0.047(2) -0.001(2) -0.011(2) -0.0003(16)
C33 0.069(3) 0.041(2) 0.057(3) -0.0109(18) -0.014(2) 0.003(2)
Si 0.0550(8) 0.0552(8) 0.0611(8) -0.0115(6) -0.0051(6) -0.0086(6)
C34 0.070(3) 0.065(3) 0.072(3) -0.023(2) -0.001(3) -0.019(3)
C35 0.127(5) 0.088(4) 0.081(4) 0.008(3) -0.041(4) -0.010(4)
C36 0.092(5) 0.110(5) 0.175(7) -0.083(5) 0.036(5) -0.023(4)
B 0.032(2) 0.035(2) 0.030(2) -0.0065(17) -0.0039(17) 0.0004(19)
C41 0.0254(18) 0.039(2) 0.034(2) -0.0050(15) 0.0018(13) -0.0023(15)
C42 0.049(2) 0.044(2) 0.042(2) -0.0055(17) 0.0038(16) -0.0036(19)
C43 0.049(3) 0.043(2) 0.065(3) -0.020(2) -0.002(2) -0.010(2)
C44 0.045(2) 0.072(3) 0.038(2) -0.022(2) -0.0025(18) 0.004(2)
C45 0.045(2) 0.063(3) 0.031(2) -0.0033(17) -0.0029(16) -0.0033(19)
C46 0.035(2) 0.056(3) 0.031(2) -0.0051(17) 0.0026(16) -0.0072(19)
C51 0.035(2) 0.037(2) 0.0206(17) -0.0033(14) 0.0025(14) -0.0063(16)
C52 0.037(2) 0.045(2) 0.0323(19) -0.0012(16) -0.0002(15) -0.0041(18)
C53 0.055(3) 0.044(2) 0.035(2) 0.0088(16) 0.0019(17) 0.010(2)
C54 0.070(3) 0.036(2) 0.044(2) 0.0042(18) 0.006(2) -0.011(2)
C55 0.055(3) 0.044(2) 0.053(3) 0.0000(18) -0.0066(19) -0.018(2)
C56 0.035(2) 0.050(2) 0.035(2) 0.0017(16) -0.0011(15) -0.0069(17)
C61 0.039(2) 0.0268(17) 0.033(2) 0.0024(14) 0.0027(15) 0.0010(14)
C62 0.046(2) 0.044(2) 0.032(2) 0.0007(17) -0.0017(17) 0.0088(18)
C63 0.059(3) 0.046(2) 0.040(2) 0.0045(18) 0.011(2) 0.006(2)
C64 0.060(3) 0.041(2) 0.058(3) 0.001(2) 0.036(2) -0.005(2)
C65 0.041(2) 0.040(2) 0.080(4) -0.014(2) 0.010(2) -0.0128(18)
C66 0.043(2) 0.042(2) 0.036(2) -0.0083(15) 0.0054(15) -0.0074(18)
C71 0.042(2) 0.0330(19) 0.048(2) -0.0108(19) -0.012(2) 0.0002(15)
C72 0.046(3) 0.063(3) 0.070(3) -0.005(2) 0.003(2) 0.006(2)
C73 0.043(3) 0.070(3) 0.089(4) -0.004(3) 0.003(2) 0.005(2)
C74 0.048(3) 0.059(3) 0.106(4) -0.002(3) -0.019(3) 0.013(3)
C75 0.057(3) 0.070(3) 0.100(4) 0.023(3) -0.013(3) 0.009(3)
C76 0.050(3) 0.070(3) 0.074(3) 0.023(3) 0.001(2) 0.005(2)

loop_
_atom_type_symbol
_atom_type_description
_atom_type_scat_dispersion_real
_atom_type_scat_dispersion_imag
_atom_type_scat_source
C C 0.0033 0.0016 'International Tables Vol C Tables 4.2.6.8 and 6.1.1.4'
H H 0.0000 0.0000 'International Tables Vol C Tables 4.2.6.8 and 6.1.1.4'
B B 0.0013 0.0007 'International Tables Vol C Tables 4.2.6.8 and 6.1.1.4'
N N 0.0061 0.0033 'International Tables Vol C Tables 4.2.6.8 and 6.1.1.4'
Si Si 0.0817 0.0704 'International Tables Vol C Tables 4.2.6.8 and 6.1.1.4'
Zr Zr -2.9673 0.5597 'International Tables Vol C Tables 4.2.6.8 and 6.1.1.4'

loop_
_geom_angle_atom_site_label_1
_geom_angle_atom_site_label_2
_geom_angle_atom_site_label_3
_geom_angle
C1 Zr1 C31 82.20(15)
C1 Zr1 C13 97.64(15)
C31 Zr1 C13 138.49(14)
C1 Zr1 C14 129.23(14)
C31 Zr1 C14 124.87(16)
C13 Zr1 C14 32.57(14)
C1 Zr1 C15 131.70(17)
C31 Zr1 C15 113.03(14)
C13 Zr1 C15 97.99(16)
C14 Zr1 C15 80.75(16)
C1 Zr1 C10 126.57(17)
C31 Zr1 C10 92.79(15)
C13 Zr1 C10 54.10(15)
C14 Zr1 C10 32.64(17)
C15 Zr1 C10 99.26(17)
C1 Zr1 C16 107.90(19)
C31 Zr1 C16 139.42(14)
C13 Zr1 C16 80.39(15)
C14 Zr1 C16 79.65(17)
C15 Zr1 C16 32.30(15)
C10 Zr1 C16 109.61(18)
C1 Zr1 C12 78.20(14)
C31 Zr1 C12 109.22(15)
C13 Zr1 C12 32.75(15)
C14 Zr1 C12 53.62(14)
C15 Zr1 C12 130.35(16)
C10 Zr1 C12 53.36(15)
C16 Zr1 C12 111.31(16)
C1 Zr1 C11 94.93(16)
C31 Zr1 C11 85.02(15)
C13 Zr1 C11 53.54(15)
C14 Zr1 C11 53.13(16)
C15 Zr1 C11 130.48(15)
C10 Zr1 C11 31.79(14)
C16 Zr1 C11 131.09(16)
C12 Zr1 C11 31.92(14)
C1 Zr1 C18 82.27(16)
C31 Zr1 C18 92.07(15)
C13 Zr1 C18 129.22(15)
C14 Zr1 C18 130.66(16)
C15 Zr1 C18 52.99(15)
C10 Zr1 C18 151.15(17)
C16 Zr1 C18 52.50(15)
C12 Zr1 C18 148.56(16)
C11 Zr1 C18 176.22(15)
C1 Zr1 C17 79.17(17)
C31 Zr1 C17 122.12(17)
C13 Zr1 C17 98.23(17)
C14 Zr1 C17 109.02(18)
C15 Zr1 C17 53.49(15)
C10 Zr1 C17 140.94(18)
C16 Zr1 C17 32.17(16)
C12 Zr1 C17 119.46(17)
C11 Zr1 C17 150.50(17)
C18 Zr1 C17 31.48(15)
C1 Zr1 C19 112.74(16)
C31 Zr1 C19 86.94(14)
C13 Zr1 C19 129.33(15)
C14 Zr1 C19 110.93(16)
C15 Zr1 C19 31.84(14)
C10 Zr1 C19 120.09(17)
C16 Zr1 C19 52.66(15)
C12 Zr1 C19 162.05(16)
C11 Zr1 C19 149.80(16)
C18 Zr1 C19 31.95(14)
C17 Zr1 C19 52.78(16)
C1 Zr1 C32 109.79(16)
C31 Zr1 C32 27.60(11)
C13 Zr1 C32 130.74(13)
C14 Zr1 C32 104.50(14)
C15 Zr1 C32 93.25(15)
C10 Zr1 C32 76.82(14)
C16 Zr1 C32 125.05(15)
C12 Zr1 C32 114.41(15)
C11 Zr1 C32 83.26(14)
C18 Zr1 C32 95.27(15)
C17 Zr1 C32 126.05(15)
C19 Zr1 C32 76.33(14)
C1 Zr1 Zr2 42.52(13)
C31 Zr1 Zr2 39.68(8)
C13 Zr1 Zr2 126.37(12)
C14 Zr1 Zr2 142.58(12)
C15 Zr1 Zr2 134.37(11)
C10 Zr1 Zr2 114.37(13)
C16 Zr1 Zr2 136.01(13)
C12 Zr1 Zr2 95.03(11)
C11 Zr1 Zr2 89.47(11)
C18 Zr1 Zr2 86.75(10)
C17 Zr1 Zr2 104.24(12)
C19 Zr1 Zr2 102.57(11)
C32 Zr1 Zr2 67.28(9)
C31 Zr2 N 110.25(14)
C31 Zr2 C1 80.31(14)
N Zr2 C1 29.95(11)
C31 Zr2 C29 92.30(16)
N Zr2 C29 133.77(14)
C1 Zr2 C29 137.51(14)
C31 Zr2 C21 128.93(14)
N Zr2 C21 88.87(12)
C1 Zr2 C21 109.01(14)
C29 Zr2 C21 107.98(14)
C31 Zr2 C25 123.74(16)
N Zr2 C25 109.66(15)
C1 Zr2 C25 129.71(16)
C29 Zr2 C25 31.96(14)
C21 Zr2 C25 89.44(14)
C31 Zr2 C23 82.93(14)
N Zr2 C23 133.85(12)
C1 Zr2 C23 132.37(14)
C29 Zr2 C23 87.19(14)
C21 Zr2 C23 53.08(14)
C25 Zr2 C23 96.45(15)
C31 Zr2 C22 113.97(14)
N Zr2 C22 120.88(12)
C1 Zr2 C22 139.89(14)
C29 Zr2 C22 81.27(14)
C21 Zr2 C22 32.35(13)
C25 Zr2 C22 75.12(14)
C23 Zr2 C22 31.49(13)
C31 Zr2 C26 124.65(15)
N Zr2 C26 81.98(16)
C1 Zr2 C26 98.19(16)
C29 Zr2 C26 52.53(16)
C21 Zr2 C26 104.14(15)
C25 Zr2 C26 31.59(16)
C23 Zr2 C26 127.63(16)
C22 Zr2 C26 102.21(15)
C31 Zr2 C28 74.59(16)
N Zr2 C28 114.78(14)
C1 Zr2 C28 106.52(13)
C29 Zr2 C28 32.57(14)
C21 Zr2 C28 140.04(15)
C25 Zr2 C28 53.24(15)
C23 Zr2 C28 111.35(15)
C22 Zr2 C28 113.34(15)
C26 Zr2 C28 52.59(17)
C31 Zr2 C27 93.59(14)
N Zr2 C27 84.58(14)
C1 Zr2 C27 85.29(16)
C29 Zr2 C27 53.22(15)
C21 Zr2 C27 136.22(14)
C25 Zr2 C27 53.16(14)
C23 Zr2 C27 140.20(15)
C22 Zr2 C27 128.07(14)
C26 Zr2 C27 32.09(14)
C28 Zr2 C27 31.72(15)
C31 Zr2 C20 102.38(14)
N Zr2 C20 80.73(12)
C1 Zr2 C20 87.74(13)
C29 Zr2 C20 134.48(14)
C21 Zr2 C20 32.51(13)
C25 Zr2 C20 121.85(13)
C23 Zr2 C20 53.12(13)
C22 Zr2 C20 53.33(13)
C26 Zr2 C20 132.96(15)
C28 Zr2 C20 164.41(14)
C27 Zr2 C20 161.24(14)
C31 Zr2 C24 76.03(13)
N Zr2 C24 105.94(13)
C1 Zr2 C24 100.12(13)
C29 Zr2 C24 118.72(14)
C21 Zr2 C24 53.00(13)
C25 Zr2 C24 126.83(14)
C23 Zr2 C24 32.34(14)
C22 Zr2 C24 52.79(13)
C26 Zr2 C24 154.58(15)
C28 Zr2 C24 135.85(15)
C27 Zr2 C24 167.16(15)
C20 Zr2 C24 31.58(13)
C31 Zr2 Zr1 43.33(12)
N Zr2 Zr1 66.92(8)
C1 Zr2 Zr1 36.98(9)
C29 Zr2 Zr1 122.30(10)
C21 Zr2 Zr1 127.89(10)
C25 Zr2 Zr1 141.30(10)
C23 Zr2 Zr1 113.43(10)
C22 Zr2 Zr1 141.57(10)
C26 Zr2 Zr1 116.22(12)
C28 Zr2 Zr1 91.77(11)
C27 Zr2 Zr1 88.62(10)
C20 Zr2 Zr1 96.23(9)
C24 Zr2 Zr1 88.85(9)
N C1 Zr1 169.4(4)
N C1 Zr2 68.9(3)
Zr1 C1 Zr2 100.49(17)
C1 N C2 128.0(4)
C1 N Zr2 81.1(3)
C2 N Zr2 150.9(3)
C3 C2 C5 114.1(4)
C3 C2 C4 111.8(5)
C5 C2 C4 112.7(4)
C3 C2 N 104.9(4)
C5 C2 N 104.7(3)
C4 C2 N 107.8(4)
C2 C5 C6 122.6(4)
C8 C6 C5 114.5(4)
C8 C6 C7 107.8(4)
C5 C6 C7 113.8(4)
C8 C6 C9 107.7(5)
C5 C6 C9 104.2(4)
C7 C6 C9 108.6(4)
C11 C10 C14 107.4(4)
C11 C10 Zr1 74.8(2)
C14 C10 Zr1 72.9(3)
C10 C11 C12 109.4(4)
C10 C11 Zr1 73.4(3)
C12 C11 Zr1 73.9(3)
C11 C12 C13 107.5(4)
C11 C12 Zr1 74.2(3)
C13 C12 Zr1 72.2(2)
C14 C13 C12 107.2(4)
C14 C13 Zr1 73.8(2)
C12 C13 Zr1 75.0(2)
C13 C14 C10 108.5(4)
C13 C14 Zr1 73.6(2)
C10 C14 Zr1 74.4(2)
C19 C15 C16 107.8(4)
C19 C15 Zr1 76.0(2)
C16 C15 Zr1 74.7(3)
C15 C16 C17 108.2(4)
C15 C16 Zr1 73.0(3)
C17 C16 Zr1 74.5(2)
C18 C17 C16 107.2(4)
C18 C17 Zr1 74.1(3)
C16 C17 Zr1 73.3(3)
C17 C18 C19 109.1(4)
C17 C18 Zr1 74.4(3)
C19 C18 Zr1 74.6(2)
C15 C19 C18 107.6(4)
C15 C19 Zr1 72.2(2)
C18 C19 Zr1 73.5(2)
C24 C20 C21 107.5(4)
C24 C20 Zr2 74.6(2)
C21 C20 Zr2 72.4(2)
C22 C21 C20 107.6(4)
C22 C21 Zr2 74.3(2)
C20 C21 Zr2 75.1(2)
C23 C22 C21 108.5(4)
C23 C22 Zr2 74.2(2)
C21 C22 Zr2 73.4(2)
C22 C23 C24 108.5(4)
C22 C23 Zr2 74.3(2)
C24 C23 Zr2 75.2(2)
C20 C24 C23 107.9(4)
C20 C24 Zr2 73.9(2)
C23 C24 Zr2 72.5(2)
C26 C25 C29 107.8(4)
C26 C25 Zr2 74.8(3)
C29 C25 Zr2 73.4(2)
C25 C26 C27 109.3(4)
C25 C26 Zr2 73.6(2)
C27 C26 Zr2 74.6(2)
C28 C27 C26 107.0(4)
C28 C27 Zr2 73.7(2)
C26 C27 Zr2 73.3(2)
C27 C28 C29 107.6(4)
C27 C28 Zr2 74.5(3)
C29 C28 Zr2 72.3(2)
C25 C29 C28 108.3(4)
C25 C29 Zr2 74.6(2)
C28 C29 Zr2 75.2(2)
C32 C31 Zr2 178.9(4)
C32 C31 Zr1 84.0(3)
Zr2 C31 Zr1 96.99(15)
C31 C32 C33 163.5(5)
C31 C32 Zr1 68.4(3)
C33 C32 Zr1 128.1(3)
C32 C33 Si 108.8(3)
C35 Si C36 109.7(4)
C35 Si C34 110.4(3)
C36 Si C34 112.5(3)
C35 Si C33 108.3(2)
C36 Si C33 106.3(3)
C34 Si C33 109.5(2)
C61 B C51 106.5(3)
C61 B C41 109.1(3)
C51 B C41 110.2(3)
C61 B C71 113.9(3)
C51 B C71 110.3(3)
C41 B C71 106.8(3)
C46 C41 C42 114.4(3)
C46 C41 B 126.4(3)
C42 C41 B 119.2(3)
C43 C42 C41 122.2(4)
C44 C43 C42 120.3(4)
C45 C44 C43 119.3(3)
C44 C45 C46 119.8(3)
C41 C46 C45 124.0(4)
C52 C51 C56 114.4(3)
C52 C51 B 119.8(3)
C56 C51 B 125.8(3)
C53 C52 C51 122.9(4)
C54 C53 C52 120.0(4)
C55 C54 C53 119.7(4)
C54 C55 C56 120.3(4)
C55 C56 C51 122.8(4)
C66 C61 C62 113.8(3)
C66 C61 B 123.2(3)
C62 C61 B 123.0(3)
C63 C62 C61 123.6(4)
C64 C63 C62 120.3(4)
C63 C64 C65 119.8(4)
C66 C65 C64 118.4(4)
C65 C66 C61 123.8(3)
C76 C71 C72 113.8(4)
C76 C71 B 128.9(4)
C72 C71 B 117.3(4)
C73 C72 C71 122.5(4)
C74 C73 C72 120.2(5)
C75 C74 C73 120.7(5)
C74 C75 C76 117.4(5)
C71 C76 C75 125.5(4)

loop_
_geom_bond_atom_site_label_1
_geom_bond_atom_site_label_2
_geom_bond_distance
Zr1 C1 2.150(4)
Zr1 C31 2.430(5)
Zr1 C13 2.482(4)
Zr1 C14 2.484(4)
Zr1 C15 2.491(4)
Zr1 C10 2.503(4)
Zr1 C16 2.512(4)
Zr1 C12 2.517(4)
Zr1 C11 2.521(4)
Zr1 C18 2.524(4)
Zr1 C17 2.528(4)
Zr1 C19 2.538(4)
Zr1 C32 2.600(4)
Zr1 Zr2 3.5148(5)
Zr2 C31 2.261(4)
Zr2 N 2.282(3)
Zr2 C1 2.416(5)
Zr2 C29 2.494(4)
Zr2 C21 2.508(4)
Zr2 C25 2.510(4)
Zr2 C23 2.517(4)
Zr2 C22 2.519(4)
Zr2 C26 2.524(4)
Zr2 C28 2.532(4)
Zr2 C27 2.542(4)
Zr2 C20 2.542(3)
Zr2 C24 2.551(4)
C1 N 1.221(5)
N C2 1.531(5)
C2 C3 1.510(7)
C2 C5 1.514(6)
C2 C4 1.517(7)
C5 C6 1.529(6)
C6 C8 1.503(7)
C6 C7 1.533(7)
C6 C9 1.566(7)
C10 C11 1.376(6)
C10 C14 1.401(7)
C11 C12 1.385(6)
C12 C13 1.410(6)
C13 C14 1.392(6)
C15 C19 1.380(6)
C15 C16 1.392(7)
C16 C17 1.396(7)
C17 C18 1.370(7)
C18 C19 1.393(6)
C20 C24 1.386(6)
C20 C21 1.414(6)
C21 C22 1.400(6)
C22 C23 1.367(6)
C23 C24 1.412(6)
C25 C26 1.370(7)
C25 C29 1.378(6)
C26 C27 1.400(6)
C27 C28 1.387(7)
C28 C29 1.410(6)
C31 C32 1.211(5)
C32 C33 1.493(5)
C33 Si 1.891(4)
Si C35 1.848(6)
Si C36 1.851(6)
Si C34 1.854(4)
B C61 1.638(5)
B C51 1.643(5)
B C41 1.646(5)
B C71 1.648(5)
C41 C46 1.380(5)
C41 C42 1.415(5)
C42 C43 1.387(5)
C43 C44 1.372(6)
C44 C45 1.367(6)
C45 C46 1.382(5)
C51 C52 1.398(5)
C51 C56 1.401(5)
C52 C53 1.392(5)
C53 C54 1.373(6)
C54 C55 1.350(6)
C55 C56 1.399(5)
C61 C66 1.404(5)
C61 C62 1.406(5)
C62 C63 1.369(5)
C63 C64 1.360(6)
C64 C65 1.397(6)
C65 C66 1.387(5)
C71 C76 1.351(6)
C71 C72 1.438(6)
C72 C73 1.383(6)
C73 C74 1.373(7)
C74 C75 1.364(7)
C75 C76 1.431(6)

loop_
_geom_torsion_atom_site_label_1
_geom_torsion_atom_site_label_2
_geom_torsion_atom_site_label_3
_geom_torsion_atom_site_label_4
_geom_torsion
C1 Zr1 Zr2 C31 -179.3(2)
C13 Zr1 Zr2 C31 124.7(2)
C14 Zr1 Zr2 C31 84.1(2)
C15 Zr1 Zr2 C31 -71.2(2)
C10 Zr1 Zr2 C31 62.45(19)
C16 Zr1 Zr2 C31 -117.6(2)
C12 Zr1 Zr2 C31 114.29(19)
C11 Zr1 Zr2 C31 82.83(19)
C18 Zr1 Zr2 C31 -97.2(2)
C17 Zr1 Zr2 C31 -123.6(2)
C19 Zr1 Zr2 C31 -69.24(18)
C32 Zr1 Zr2 C31 -0.09(18)
C1 Zr1 Zr2 N -0.70(18)
C31 Zr1 Zr2 N 178.58(17)
C13 Zr1 Zr2 N -56.74(16)
C14 Zr1 Zr2 N -97.3(2)
C15 Zr1 Zr2 N 107.38(18)
C10 Zr1 Zr2 N -118.97(15)
C16 Zr1 Zr2 N 60.94(19)
C12 Zr1 Zr2 N -67.12(14)
C11 Zr1 Zr2 N -98.59(14)
C18 Zr1 Zr2 N 81.40(15)
C17 Zr1 Zr2 N 55.00(15)
C19 Zr1 Zr2 N 109.35(14)
C32 Zr1 Zr2 N 178.49(13)
C31 Zr1 Zr2 C1 179.3(2)
C13 Zr1 Zr2 C1 -56.0(2)
C14 Zr1 Zr2 C1 -96.6(2)
C15 Zr1 Zr2 C1 108.1(2)
C10 Zr1 Zr2 C1 -118.3(2)
C16 Zr1 Zr2 C1 61.6(2)
C12 Zr1 Zr2 C1 -66.4(2)
C11 Zr1 Zr2 C1 -97.9(2)
C18 Zr1 Zr2 C1 82.1(2)
C17 Zr1 Zr2 C1 55.7(2)
C19 Zr1 Zr2 C1 110.0(2)
C32 Zr1 Zr2 C1 179.19(19)
C1 Zr1 Zr2 C29 127.6(2)
C31 Zr1 Zr2 C29 -53.1(2)
C13 Zr1 Zr2 C29 71.60(18)
C14 Zr1 Zr2 C29 31.1(2)
C15 Zr1 Zr2 C29 -124.3(2)
C10 Zr1 Zr2 C29 9.37(18)
C16 Zr1 Zr2 C29 -170.7(2)
C12 Zr1 Zr2 C29 61.22(17)
C11 Zr1 Zr2 C29 29.75(17)
C18 Zr1 Zr2 C29 -150.26(17)
C17 Zr1 Zr2 C29 -176.66(18)
C19 Zr1 Zr2 C29 -122.31(17)
C32 Zr1 Zr2 C29 -53.17(16)
C1 Zr1 Zr2 C21 -69.7(2)
C31 Zr1 Zr2 C21 109.6(2)
C13 Zr1 Zr2 C21 -125.72(18)
C14 Zr1 Zr2 C21 -166.3(2)
C15 Zr1 Zr2 C21 38.4(2)
C10 Zr1 Zr2 C21 172.05(18)
C16 Zr1 Zr2 C21 -8.0(2)
C12 Zr1 Zr2 C21 -136.11(17)
C11 Zr1 Zr2 C21 -167.57(17)
C18 Zr1 Zr2 C21 12.42(17)
C17 Zr1 Zr2 C21 -13.99(18)
C19 Zr1 Zr2 C21 40.36(17)
C32 Zr1 Zr2 C21 109.51(16)
C1 Zr1 Zr2 C25 92.4(3)
C31 Zr1 Zr2 C25 -88.4(2)
C13 Zr1 Zr2 C25 36.3(2)
C14 Zr1 Zr2 C25 -4.2(3)
C15 Zr1 Zr2 C25 -159.6(2)
C10 Zr1 Zr2 C25 -25.9(2)
C16 Zr1 Zr2 C25 154.0(2)
C12 Zr1 Zr2 C25 25.9(2)
C11 Zr1 Zr2 C25 -5.5(2)
C18 Zr1 Zr2 C25 174.5(2)
C17 Zr1 Zr2 C25 148.0(2)
C19 Zr1 Zr2 C25 -157.6(2)
C32 Zr1 Zr2 C25 -88.5(2)
C1 Zr1 Zr2 C23 -130.2(2)
C31 Zr1 Zr2 C23 49.09(18)
C13 Zr1 Zr2 C23 173.77(17)
C14 Zr1 Zr2 C23 133.2(2)
C15 Zr1 Zr2 C23 -22.12(19)
C10 Zr1 Zr2 C23 111.54(16)
C16 Zr1 Zr2 C23 -68.56(19)
C12 Zr1 Zr2 C23 163.38(15)
C11 Zr1 Zr2 C23 131.91(15)
C18 Zr1 Zr2 C23 -48.09(16)
C17 Zr1 Zr2 C23 -74.50(16)
C19 Zr1 Zr2 C23 -20.15(15)
C32 Zr1 Zr2 C23 49.00(14)
C1 Zr1 Zr2 C22 -111.8(2)
C31 Zr1 Zr2 C22 67.5(2)
C13 Zr1 Zr2 C22 -167.9(2)
C14 Zr1 Zr2 C22 151.6(2)
C15 Zr1 Zr2 C22 -3.8(2)
C10 Zr1 Zr2 C22 129.9(2)
C16 Zr1 Zr2 C22 -50.2(2)
C12 Zr1 Zr2 C22 -178.3(2)
C11 Zr1 Zr2 C22 150.3(2)
C18 Zr1 Zr2 C22 -29.7(2)
C17 Zr1 Zr2 C22 -56.1(2)
C19 Zr1 Zr2 C22 -1.8(2)
C32 Zr1 Zr2 C22 67.36(19)
C1 Zr1 Zr2 C26 67.0(2)
C31 Zr1 Zr2 C26 -113.7(2)
C13 Zr1 Zr2 C26 11.01(19)
C14 Zr1 Zr2 C26 -29.5(2)
C15 Zr1 Zr2 C26 175.1(2)
C10 Zr1 Zr2 C26 -51.23(19)
C16 Zr1 Zr2 C26 128.7(2)
C12 Zr1 Zr2 C26 0.62(18)
C11 Zr1 Zr2 C26 -30.85(18)
C18 Zr1 Zr2 C26 149.14(18)
C17 Zr1 Zr2 C26 122.74(18)
C19 Zr1 Zr2 C26 177.09(18)
C32 Zr1 Zr2 C26 -113.77(17)
C1 Zr1 Zr2 C28 115.57(19)
C31 Zr1 Zr2 C28 -65.15(19)
C13 Zr1 Zr2 C28 59.53(18)
C14 Zr1 Zr2 C28 19.0(2)
C15 Zr1 Zr2 C28 -136.4(2)
C10 Zr1 Zr2 C28 -2.70(17)
C16 Zr1 Zr2 C28 177.2(2)
C12 Zr1 Zr2 C28 49.14(16)
C11 Zr1 Zr2 C28 17.68(17)
C18 Zr1 Zr2 C28 -162.33(16)
C17 Zr1 Zr2 C28 171.26(17)
C19 Zr1 Zr2 C28 -134.39(16)
C32 Zr1 Zr2 C28 -65.24(15)
C1 Zr1 Zr2 C27 84.0(2)
C31 Zr1 Zr2 C27 -96.71(19)
C13 Zr1 Zr2 C27 27.96(17)
C14 Zr1 Zr2 C27 -12.6(2)
C15 Zr1 Zr2 C27 -167.9(2)
C10 Zr1 Zr2 C27 -34.27(17)
C16 Zr1 Zr2 C27 145.6(2)
C12 Zr1 Zr2 C27 17.58(16)
C11 Zr1 Zr2 C27 -13.89(16)
C18 Zr1 Zr2 C27 166.10(16)
C17 Zr1 Zr2 C27 139.70(17)
C19 Zr1 Zr2 C27 -165.95(16)
C32 Zr1 Zr2 C27 -96.81(15)
C1 Zr1 Zr2 C20 -77.83(19)
C31 Zr1 Zr2 C20 101.45(18)
C13 Zr1 Zr2 C20 -133.87(16)
C14 Zr1 Zr2 C20 -174.4(2)
C15 Zr1 Zr2 C20 30.24(18)
C10 Zr1 Zr2 C20 163.90(16)
C16 Zr1 Zr2 C20 -16.20(19)
C12 Zr1 Zr2 C20 -144.26(15)
C11 Zr1 Zr2 C20 -175.72(15)
C18 Zr1 Zr2 C20 4.27(15)
C17 Zr1 Zr2 C20 -22.14(15)
C19 Zr1 Zr2 C20 32.21(14)
C32 Zr1 Zr2 C20 101.36(14)
C1 Zr1 Zr2 C24 -108.58(19)
C31 Zr1 Zr2 C24 70.69(18)
C13 Zr1 Zr2 C24 -164.63(16)
C14 Zr1 Zr2 C24 154.8(2)
C15 Zr1 Zr2 C24 -0.51(19)
C10 Zr1 Zr2 C24 133.14(16)
C16 Zr1 Zr2 C24 -46.95(19)
C12 Zr1 Zr2 C24 -175.01(15)
C11 Zr1 Zr2 C24 153.52(15)
C18 Zr1 Zr2 C24 -26.49(15)
C17 Zr1 Zr2 C24 -52.89(16)
C19 Zr1 Zr2 C24 1.46(14)
C32 Zr1 Zr2 C24 70.60(14)
C31 Zr1 C1 N 6.0(19)
C13 Zr1 C1 N 144.1(19)
C14 Zr1 C1 N 135.3(18)
C15 Zr1 C1 N -108.0(19)
C10 Zr1 C1 N 93.7(19)
C16 Zr1 C1 N -133.6(19)
C12 Zr1 C1 N 117.6(19)
C11 Zr1 C1 N 90.3(19)
C18 Zr1 C1 N -87.2(19)
C17 Zr1 C1 N -118.9(19)
C19 Zr1 C1 N -77.3(19)
C32 Zr1 C1 N 5.7(19)
Zr2 Zr1 C1 N 6.5(18)
C31 Zr1 C1 Zr2 -0.46(15)
C13 Zr1 C1 Zr2 137.63(15)
C14 Zr1 C1 Zr2 128.81(19)
C15 Zr1 C1 Zr2 -114.5(2)
C10 Zr1 C1 Zr2 87.2(2)
C16 Zr1 C1 Zr2 -140.05(15)
C12 Zr1 C1 Zr2 111.13(18)
C11 Zr1 C1 Zr2 83.81(16)
C18 Zr1 C1 Zr2 -93.64(16)
C17 Zr1 C1 Zr2 -125.40(19)
C19 Zr1 C1 Zr2 -83.81(19)
C32 Zr1 C1 Zr2 -0.80(19)
C31 Zr2 C1 N -178.2(3)
C29 Zr2 C1 N 99.0(3)
C21 Zr2 C1 N -50.2(3)
C25 Zr2 C1 N 55.6(3)
C23 Zr2 C1 N -107.2(3)
C22 Zr2 C1 N -62.3(3)
C26 Zr2 C1 N 57.9(3)
C28 Zr2 C1 N 111.2(3)
C27 Zr2 C1 N 87.3(3)
C20 Zr2 C1 N -75.3(2)
C24 Zr2 C1 N -104.4(3)
Zr1 Zr2 C1 N -178.7(3)
C31 Zr2 C1 Zr1 0.50(16)
N Zr2 C1 Zr1 178.7(3)
C29 Zr2 C1 Zr1 -82.3(2)
C21 Zr2 C1 Zr1 128.48(15)
C25 Zr2 C1 Zr1 -125.70(17)
C23 Zr2 C1 Zr1 71.6(2)
C22 Zr2 C1 Zr1 116.4(2)
C26 Zr2 C1 Zr1 -123.43(17)
C28 Zr2 C1 Zr1 -70.12(19)
C27 Zr2 C1 Zr1 -93.96(17)
C20 Zr2 C1 Zr1 103.47(17)
C24 Zr2 C1 Zr1 74.29(17)
Zr1 C1 N C2 172.6(17)
Zr2 C1 N C2 179.4(4)
Zr1 C1 N Zr2 -6.8(19)
C31 Zr2 N C1 1.9(3)
C29 Zr2 N C1 -112.5(3)
C21 Zr2 N C1 133.4(3)
C25 Zr2 N C1 -137.6(3)
C23 Zr2 N C1 101.8(3)
C22 Zr2 N C1 138.3(3)
C26 Zr2 N C1 -122.2(3)
C28 Zr2 N C1 -80.0(3)
C27 Zr2 N C1 -90.0(3)
C20 Zr2 N C1 101.7(3)
C24 Zr2 N C1 82.5(3)
Zr1 Zr2 N C1 0.8(2)
C31 Zr2 N C2 -177.2(5)
C1 Zr2 N C2 -179.0(7)
C29 Zr2 N C2 68.5(6)
C21 Zr2 N C2 -45.7(5)
C25 Zr2 N C2 43.3(6)
C23 Zr2 N C2 -77.2(6)
C22 Zr2 N C2 -40.7(6)
C26 Zr2 N C2 58.8(5)
C28 Zr2 N C2 101.0(5)
C27 Zr2 N C2 91.0(5)
C20 Zr2 N C2 -77.3(5)
C24 Zr2 N C2 -96.5(5)
Zr1 Zr2 N C2 -178.2(6)
C1 N C2 C3 -77.3(6)
Zr2 N C2 C3 101.5(6)
C1 N C2 C5 43.2(5)
Zr2 N C2 C5 -138.0(4)
C1 N C2 C4 163.5(5)
Zr2 N C2 C4 -17.8(7)
C3 C2 C5 C6 -55.9(6)
C4 C2 C5 C6 73.1(6)
N C2 C5 C6 -170.0(4)
C2 C5 C6 C8 -49.7(6)
C2 C5 C6 C7 74.9(6)
C2 C5 C6 C9 -167.0(4)
C1 Zr1 C10 C11 -6.5(4)
C31 Zr1 C10 C11 75.9(3)
C13 Zr1 C10 C11 -77.0(3)
C14 Zr1 C10 C11 -114.0(4)
C15 Zr1 C10 C11 -170.2(3)
C16 Zr1 C10 C11 -138.6(3)
C12 Zr1 C10 C11 -36.1(3)
C18 Zr1 C10 C11 175.3(3)
C17 Zr1 C10 C11 -129.3(3)
C19 Zr1 C10 C11 164.0(3)
C32 Zr1 C10 C11 98.6(3)
Zr2 Zr1 C10 C11 41.4(3)
C1 Zr1 C10 C14 107.6(3)
C31 Zr1 C10 C14 -170.1(3)
C13 Zr1 C10 C14 37.0(3)
C15 Zr1 C10 C14 -56.2(3)
C16 Zr1 C10 C14 -24.5(3)
C12 Zr1 C10 C14 77.9(3)
C11 Zr1 C10 C14 114.0(4)
C18 Zr1 C10 C14 -70.7(4)
C17 Zr1 C10 C14 -15.3(4)
C19 Zr1 C10 C14 -82.0(3)
C32 Zr1 C10 C14 -147.4(3)
Zr2 Zr1 C10 C14 155.4(2)
C14 C10 C11 C12 -0.6(5)
Zr1 C10 C11 C12 65.6(3)
C14 C10 C11 Zr1 -66.2(3)
C1 Zr1 C11 C10 174.8(3)
C31 Zr1 C11 C10 -103.5(3)
C13 Zr1 C11 C10 78.9(3)
C14 Zr1 C11 C10 38.0(3)
C15 Zr1 C11 C10 12.7(4)
C16 Zr1 C11 C10 55.8(4)
C12 Zr1 C11 C10 116.6(4)
C18 Zr1 C11 C10 -143(2)
C17 Zr1 C11 C10 98.1(4)
C19 Zr1 C11 C10 -28.3(5)
C32 Zr1 C11 C10 -75.8(3)
Zr2 Zr1 C11 C10 -143.0(3)
C1 Zr1 C11 C12 58.2(3)
C31 Zr1 C11 C12 139.9(3)
C13 Zr1 C11 C12 -37.7(3)
C14 Zr1 C11 C12 -78.6(3)
C15 Zr1 C11 C12 -103.9(3)
C10 Zr1 C11 C12 -116.6(4)
C16 Zr1 C11 C12 -60.8(4)
C18 Zr1 C11 C12 100(3)
C17 Zr1 C11 C12 -18.5(5)
C19 Zr1 C11 C12 -144.9(3)
C32 Zr1 C11 C12 167.6(3)
Zr2 Zr1 C11 C12 100.4(3)
C10 C11 C12 C13 -0.2(5)
Zr1 C11 C12 C13 65.1(3)
C10 C11 C12 Zr1 -65.3(3)
C1 Zr1 C12 C11 -120.1(3)
C31 Zr1 C12 C11 -42.8(3)
C13 Zr1 C12 C11 114.7(4)
C14 Zr1 C12 C11 76.9(3)
C15 Zr1 C12 C11 104.3(3)
C10 Zr1 C12 C11 36.0(3)
C16 Zr1 C12 C11 135.1(3)
C18 Zr1 C12 C11 -172.9(3)
C17 Zr1 C12 C11 169.7(3)
C19 Zr1 C12 C11 110.4(5)
C32 Zr1 C12 C11 -13.5(3)
Zr2 Zr1 C12 C11 -80.8(3)
C1 Zr1 C12 C13 125.2(3)
C31 Zr1 C12 C13 -157.5(2)
C14 Zr1 C12 C13 -37.8(3)
C15 Zr1 C12 C13 -10.4(3)
C10 Zr1 C12 C13 -78.8(3)
C16 Zr1 C12 C13 20.4(3)
C11 Zr1 C12 C13 -114.7(4)
C18 Zr1 C12 C13 72.4(4)
C17 Zr1 C12 C13 55.0(3)
C19 Zr1 C12 C13 -4.3(6)
C32 Zr1 C12 C13 -128.3(3)
Zr2 Zr1 C12 C13 164.4(2)
C11 C12 C13 C14 0.9(5)
Zr1 C12 C13 C14 67.3(3)
C11 C12 C13 Zr1 -66.4(3)
C1 Zr1 C13 C14 -167.2(3)
C31 Zr1 C13 C14 -80.4(4)
C15 Zr1 C13 C14 58.6(3)
C10 Zr1 C13 C14 -37.1(3)
C16 Zr1 C13 C14 85.8(3)
C12 Zr1 C13 C14 -113.4(4)
C11 Zr1 C13 C14 -76.7(3)
C18 Zr1 C13 C14 106.5(3)
C17 Zr1 C13 C14 112.7(3)
C19 Zr1 C13 C14 64.9(4)
C32 Zr1 C13 C14 -42.7(4)
Zr2 Zr1 C13 C14 -132.8(3)
C1 Zr1 C13 C12 -53.8(3)
C31 Zr1 C13 C12 33.0(4)
C14 Zr1 C13 C12 113.4(4)
C15 Zr1 C13 C12 172.0(3)
C10 Zr1 C13 C12 76.3(3)
C16 Zr1 C13 C12 -160.8(3)
C11 Zr1 C13 C12 36.7(2)
C18 Zr1 C13 C12 -140.1(3)
C17 Zr1 C13 C12 -133.9(3)
C19 Zr1 C13 C12 178.3(3)
C32 Zr1 C13 C12 70.7(3)
Zr2 Zr1 C13 C12 -19.4(3)
C12 C13 C14 C10 -1.3(5)
Zr1 C13 C14 C10 66.9(3)
C12 C13 C14 Zr1 -68.1(3)
C11 C10 C14 C13 1.2(5)
Zr1 C10 C14 C13 -66.3(3)
C11 C10 C14 Zr1 67.5(3)
C1 Zr1 C14 C13 16.4(4)
C31 Zr1 C14 C13 127.2(3)
C15 Zr1 C14 C13 -121.1(3)
C10 Zr1 C14 C13 115.1(4)
C16 Zr1 C14 C13 -88.3(3)
C12 Zr1 C14 C13 38.1(3)
C11 Zr1 C14 C13 78.1(3)
C18 Zr1 C14 C13 -101.8(3)
C17 Zr1 C14 C13 -75.0(3)
C19 Zr1 C14 C13 -131.4(3)
C32 Zr1 C14 C13 147.9(3)
Zr2 Zr1 C14 C13 76.5(3)
C1 Zr1 C14 C10 -98.7(3)
C31 Zr1 C14 C10 12.1(3)
C13 Zr1 C14 C10 -115.1(4)
C15 Zr1 C14 C10 123.8(3)
C16 Zr1 C14 C10 156.6(3)
C12 Zr1 C14 C10 -77.0(3)
C11 Zr1 C14 C10 -37.0(3)
C18 Zr1 C14 C10 143.1(3)
C17 Zr1 C14 C10 169.9(3)
C19 Zr1 C14 C10 113.5(3)
C32 Zr1 C14 C10 32.8(3)
Zr2 Zr1 C14 C10 -38.6(4)
C1 Zr1 C15 C19 63.0(4)
C31 Zr1 C15 C19 -37.4(3)
C13 Zr1 C15 C19 170.8(3)
C14 Zr1 C15 C19 -161.5(3)
C10 Zr1 C15 C19 -134.5(3)
C16 Zr1 C15 C19 113.3(4)
C12 Zr1 C15 C19 176.4(3)
C11 Zr1 C15 C19 -141.2(3)
C18 Zr1 C15 C19 36.8(3)
C17 Zr1 C15 C19 76.4(3)
C32 Zr1 C15 C19 -57.3(3)
Zr2 Zr1 C15 C19 3.6(4)
C1 Zr1 C15 C16 -50.3(4)
C31 Zr1 C15 C16 -150.7(3)
C13 Zr1 C15 C16 57.5(3)
C14 Zr1 C15 C16 85.2(3)
C10 Zr1 C15 C16 112.2(3)
C12 Zr1 C15 C16 63.2(4)
C11 Zr1 C15 C16 105.5(3)
C18 Zr1 C15 C16 -76.4(3)
C17 Zr1 C15 C16 -36.9(3)
C19 Zr1 C15 C16 -113.3(4)
C32 Zr1 C15 C16 -170.6(3)
Zr2 Zr1 C15 C16 -109.6(3)
C19 C15 C16 C17 -2.6(5)
Zr1 C15 C16 C17 66.8(3)
C19 C15 C16 Zr1 -69.4(3)
C1 Zr1 C16 C15 142.9(3)
C31 Zr1 C16 C15 43.8(4)
C13 Zr1 C16 C15 -122.1(3)
C14 Zr1 C16 C15 -89.0(3)
C10 Zr1 C16 C15 -75.9(3)
C12 Zr1 C16 C15 -133.1(3)
C11 Zr1 C16 C15 -103.4(3)
C18 Zr1 C16 C15 78.1(3)
C17 Zr1 C16 C15 115.1(4)
C19 Zr1 C16 C15 37.6(3)
C32 Zr1 C16 C15 11.5(4)
Zr2 Zr1 C16 C15 104.2(3)
C1 Zr1 C16 C17 27.8(3)
C31 Zr1 C16 C17 -71.3(4)
C13 Zr1 C16 C17 122.8(3)
C14 Zr1 C16 C17 155.9(3)
C15 Zr1 C16 C17 -115.1(4)
C10 Zr1 C16 C17 169.0(3)
C12 Zr1 C16 C17 111.8(3)
C11 Zr1 C16 C17 141.5(3)
C18 Zr1 C16 C17 -37.0(3)
C19 Zr1 C16 C17 -77.5(3)
C32 Zr1 C16 C17 -103.6(3)
Zr2 Zr1 C16 C17 -10.9(4)
C15 C16 C17 C18 1.1(5)
Zr1 C16 C17 C18 66.9(3)
C15 C16 C17 Zr1 -65.8(3)
C1 Zr1 C17 C18 92.9(3)
C31 Zr1 C17 C18 19.3(3)
C13 Zr1 C17 C18 -170.9(3)
C14 Zr1 C17 C18 -139.2(3)
C15 Zr1 C17 C18 -77.0(3)
C10 Zr1 C17 C18 -130.5(3)
C16 Zr1 C17 C18 -114.0(4)
C12 Zr1 C17 C18 162.6(3)
C11 Zr1 C17 C18 173.6(3)
C19 Zr1 C17 C18 -36.9(3)
C32 Zr1 C17 C18 -13.8(4)
Zr2 Zr1 C17 C18 58.2(3)
C1 Zr1 C17 C16 -153.1(3)
C31 Zr1 C17 C16 133.3(3)
C13 Zr1 C17 C16 -56.9(3)
C14 Zr1 C17 C16 -25.2(3)
C15 Zr1 C17 C16 37.0(3)
C10 Zr1 C17 C16 -16.5(4)
C12 Zr1 C17 C16 -83.4(3)
C11 Zr1 C17 C16 -72.4(4)
C18 Zr1 C17 C16 114.0(4)
C19 Zr1 C17 C16 77.1(3)
C32 Zr1 C17 C16 100.2(3)
Zr2 Zr1 C17 C16 172.2(3)
C16 C17 C18 C19 0.8(5)
Zr1 C17 C18 C19 67.1(3)
C16 C17 C18 Zr1 -66.4(3)
C1 Zr1 C18 C17 -81.9(3)
C31 Zr1 C18 C17 -163.7(3)
C13 Zr1 C18 C17 11.7(4)
C14 Zr1 C18 C17 54.6(4)
C15 Zr1 C18 C17 78.7(3)
C10 Zr1 C18 C17 96.7(4)
C16 Zr1 C18 C17 37.8(3)
C12 Zr1 C18 C17 -30.0(4)
C11 Zr1 C18 C17 -124(2)
C19 Zr1 C18 C17 115.4(4)
C32 Zr1 C18 C17 168.8(3)
Zr2 Zr1 C18 C17 -124.4(3)
C1 Zr1 C18 C19 162.7(3)
C31 Zr1 C18 C19 80.9(3)
C13 Zr1 C18 C19 -103.7(3)
C14 Zr1 C18 C19 -60.9(3)
C15 Zr1 C18 C19 -36.7(3)
C10 Zr1 C18 C19 -18.7(5)
C16 Zr1 C18 C19 -77.6(3)
C12 Zr1 C18 C19 -145.5(3)
C11 Zr1 C18 C19 120(2)
C17 Zr1 C18 C19 -115.4(4)
C32 Zr1 C18 C19 53.4(3)
Zr2 Zr1 C18 C19 120.2(3)
C16 C15 C19 C18 3.0(5)
Zr1 C15 C19 C18 -65.5(3)
C16 C15 C19 Zr1 68.5(3)
C17 C18 C19 C15 -2.3(5)
Zr1 C18 C19 C15 64.6(3)
C17 C18 C19 Zr1 -67.0(3)
C1 Zr1 C19 C15 -133.8(3)
C31 Zr1 C19 C15 146.0(3)
C13 Zr1 C19 C15 -11.8(4)
C14 Zr1 C19 C15 19.6(3)
C10 Zr1 C19 C15 54.5(3)
C16 Zr1 C19 C15 -38.1(3)
C12 Zr1 C19 C15 -8.8(7)
C11 Zr1 C19 C15 71.3(4)
C18 Zr1 C19 C15 -115.2(4)
C17 Zr1 C19 C15 -78.9(3)
C32 Zr1 C19 C15 120.2(3)
Zr2 Zr1 C19 C15 -177.3(3)
C1 Zr1 C19 C18 -18.6(3)
C31 Zr1 C19 C18 -98.9(3)
C13 Zr1 C19 C18 103.4(3)
C14 Zr1 C19 C18 134.8(3)
C15 Zr1 C19 C18 115.2(4)
C10 Zr1 C19 C18 169.7(3)
C16 Zr1 C19 C18 77.1(3)
C12 Zr1 C19 C18 106.4(5)
C11 Zr1 C19 C18 -173.5(3)
C17 Zr1 C19 C18 36.3(3)
C32 Zr1 C19 C18 -124.6(3)
Zr2 Zr1 C19 C18 -62.1(3)
C31 Zr2 C20 C24 -34.0(3)
N Zr2 C20 C24 -142.9(2)
C1 Zr2 C20 C24 -113.6(2)
C29 Zr2 C20 C24 71.8(3)
C21 Zr2 C20 C24 114.5(4)
C25 Zr2 C20 C24 109.7(3)
C23 Zr2 C20 C24 37.2(2)
C22 Zr2 C20 C24 76.8(3)
C26 Zr2 C20 C24 147.3(3)
C28 Zr2 C20 C24 42.9(7)
C27 Zr2 C20 C24 178.2(4)
Zr1 Zr2 C20 C24 -77.5(2)
C31 Zr2 C20 C21 -148.5(3)
N Zr2 C20 C21 102.6(3)
C1 Zr2 C20 C21 131.9(3)
C29 Zr2 C20 C21 -42.6(3)
C25 Zr2 C20 C21 -4.8(3)
C23 Zr2 C20 C21 -77.3(3)
C22 Zr2 C20 C21 -37.7(2)
C26 Zr2 C20 C21 32.8(3)
C28 Zr2 C20 C21 -71.5(6)
C27 Zr2 C20 C21 63.7(5)
C24 Zr2 C20 C21 -114.5(4)
Zr1 Zr2 C20 C21 168.0(2)
C24 C20 C21 C22 0.8(4)
Zr2 C20 C21 C22 67.7(3)
C24 C20 C21 Zr2 -66.9(3)
C31 Zr2 C21 C22 -72.6(3)
N Zr2 C21 C22 172.0(3)
C1 Zr2 C21 C22 -165.4(2)
C29 Zr2 C21 C22 35.9(3)
C25 Zr2 C21 C22 62.3(3)
C23 Zr2 C21 C22 -36.2(2)
C26 Zr2 C21 C22 90.6(3)
C28 Zr2 C21 C22 43.0(4)
C27 Zr2 C21 C22 91.0(3)
C20 Zr2 C21 C22 -113.6(3)
C24 Zr2 C21 C22 -77.0(3)
Zr1 Zr2 C21 C22 -128.8(2)
C31 Zr2 C21 C20 41.0(3)
N Zr2 C21 C20 -74.4(3)
C1 Zr2 C21 C20 -51.8(3)
C29 Zr2 C21 C20 149.5(2)
C25 Zr2 C21 C20 175.9(3)
C23 Zr2 C21 C20 77.4(3)
C22 Zr2 C21 C20 113.6(3)
C26 Zr2 C21 C20 -155.8(3)
C28 Zr2 C21 C20 156.6(3)
C27 Zr2 C21 C20 -155.4(2)
C24 Zr2 C21 C20 36.6(2)
Zr1 Zr2 C21 C20 -15.2(3)
C20 C21 C22 C23 -1.8(4)
Zr2 C21 C22 C23 66.4(3)
C20 C21 C22 Zr2 -68.3(3)
C31 Zr2 C22 C23 10.3(3)
N Zr2 C22 C23 -124.7(2)
C1 Zr2 C22 C23 -93.7(3)
C29 Zr2 C22 C23 98.9(3)
C21 Zr2 C22 C23 -115.4(4)
C25 Zr2 C22 C23 131.0(3)
C26 Zr2 C22 C23 147.4(3)
C28 Zr2 C22 C23 93.1(3)
C27 Zr2 C22 C23 126.1(3)
C20 Zr2 C22 C23 -77.5(3)
C24 Zr2 C22 C23 -37.7(2)
Zr1 Zr2 C22 C23 -33.6(3)
C31 Zr2 C22 C21 125.7(3)
N Zr2 C22 C21 -9.3(3)
C1 Zr2 C22 C21 21.7(4)
C29 Zr2 C22 C21 -145.7(3)
C25 Zr2 C22 C21 -113.6(3)
C23 Zr2 C22 C21 115.4(4)
C26 Zr2 C22 C21 -97.2(3)
C28 Zr2 C22 C21 -151.5(2)
C27 Zr2 C22 C21 -118.5(3)
C20 Zr2 C22 C21 37.9(2)
C24 Zr2 C22 C21 77.7(3)
Zr1 Zr2 C22 C21 81.8(3)
C21 C22 C23 C24 2.1(5)
Zr2 C22 C23 C24 68.0(3)
C21 C22 C23 Zr2 -65.9(3)
C31 Zr2 C23 C22 -170.5(3)
N Zr2 C23 C22 78.1(3)
C1 Zr2 C23 C22 119.5(3)
C29 Zr2 C23 C22 -77.8(3)
C21 Zr2 C23 C22 37.2(2)
C25 Zr2 C23 C22 -47.2(3)
C26 Zr2 C23 C22 -41.6(3)
C28 Zr2 C23 C22 -100.2(3)
C27 Zr2 C23 C22 -83.4(3)
C20 Zr2 C23 C22 78.2(3)
C24 Zr2 C23 C22 114.5(4)
Zr1 Zr2 C23 C22 158.0(2)
C31 Zr2 C23 C24 75.0(3)
N Zr2 C23 C24 -36.4(3)
C1 Zr2 C23 C24 5.0(3)
C29 Zr2 C23 C24 167.7(3)
C21 Zr2 C23 C24 -77.3(3)
C25 Zr2 C23 C24 -161.7(3)
C22 Zr2 C23 C24 -114.5(4)
C26 Zr2 C23 C24 -156.1(3)
C28 Zr2 C23 C24 145.4(3)
C27 Zr2 C23 C24 162.1(2)
C20 Zr2 C23 C24 -36.3(2)
Zr1 Zr2 C23 C24 43.5(3)
C21 C20 C24 C23 0.4(4)
Zr2 C20 C24 C23 -65.0(3)
C21 C20 C24 Zr2 65.4(3)
C22 C23 C24 C20 -1.6(4)
Zr2 C23 C24 C20 65.9(3)
C22 C23 C24 Zr2 -67.5(3)
C31 Zr2 C24 C20 145.7(3)
N Zr2 C24 C20 38.3(3)
C1 Zr2 C24 C20 68.5(3)
C29 Zr2 C24 C20 -129.4(2)
C21 Zr2 C24 C20 -37.8(2)
C25 Zr2 C24 C20 -92.3(3)
C23 Zr2 C24 C20 -115.3(4)
C22 Zr2 C24 C20 -78.6(3)
C26 Zr2 C24 C20 -67.0(4)
C28 Zr2 C24 C20 -164.8(2)
C27 Zr2 C24 C20 -177.4(5)
Zr1 Zr2 C24 C20 103.9(2)
C31 Zr2 C24 C23 -99.0(3)
N Zr2 C24 C23 153.6(3)
C1 Zr2 C24 C23 -176.2(3)
C29 Zr2 C24 C23 -14.1(3)
C21 Zr2 C24 C23 77.5(3)
C25 Zr2 C24 C23 23.0(3)
C22 Zr2 C24 C23 36.6(2)
C26 Zr2 C24 C23 48.3(5)
C28 Zr2 C24 C23 -49.5(3)
C27 Zr2 C24 C23 -62.1(7)
C20 Zr2 C24 C23 115.3(4)
Zr1 Zr2 C24 C23 -140.8(3)
C31 Zr2 C25 C26 -102.7(3)
N Zr2 C25 C26 30.2(3)
C1 Zr2 C25 C26 4.3(4)
C29 Zr2 C25 C26 -114.4(4)
C21 Zr2 C25 C26 118.8(3)
C23 Zr2 C25 C26 171.6(3)
C22 Zr2 C25 C26 148.2(3)
C28 Zr2 C25 C26 -76.5(3)
C27 Zr2 C25 C26 -36.6(3)
C20 Zr2 C25 C26 121.4(3)
C24 Zr2 C25 C26 159.4(3)
Zr1 Zr2 C25 C26 -47.1(4)
C31 Zr2 C25 C29 11.7(3)
N Zr2 C25 C29 144.6(3)
C1 Zr2 C25 C29 118.7(3)
C21 Zr2 C25 C29 -126.8(3)
C23 Zr2 C25 C29 -74.1(3)
C22 Zr2 C25 C29 -97.4(3)
C26 Zr2 C25 C29 114.4(4)
C28 Zr2 C25 C29 37.8(3)
C27 Zr2 C25 C29 77.7(3)
C20 Zr2 C25 C29 -124.2(3)
C24 Zr2 C25 C29 -86.2(3)
Zr1 Zr2 C25 C29 67.3(3)
C29 C25 C26 C27 0.2(5)
Zr2 C25 C26 C27 66.7(3)
C29 C25 C26 Zr2 -66.5(3)
C31 Zr2 C26 C25 99.5(3)
N Zr2 C26 C25 -151.4(3)
C1 Zr2 C26 C25 -176.7(3)
C29 Zr2 C26 C25 37.4(3)
C21 Zr2 C26 C25 -64.6(3)
C23 Zr2 C26 C25 -10.6(4)
C22 Zr2 C26 C25 -31.4(3)
C28 Zr2 C26 C25 78.8(3)
C27 Zr2 C26 C25 116.0(4)
C20 Zr2 C26 C25 -82.1(3)
C24 Zr2 C26 C25 -40.9(5)
Zr1 Zr2 C26 C25 149.3(2)
C31 Zr2 C26 C27 -16.5(4)
N Zr2 C26 C27 92.6(3)
C1 Zr2 C26 C27 67.3(3)
C29 Zr2 C26 C27 -78.6(3)
C21 Zr2 C26 C27 179.4(3)
C25 Zr2 C26 C27 -116.0(4)
C23 Zr2 C26 C27 -126.6(3)
C22 Zr2 C26 C27 -147.4(3)
C28 Zr2 C26 C27 -37.2(3)
C20 Zr2 C26 C27 161.9(3)
C24 Zr2 C26 C27 -156.9(3)
Zr1 Zr2 C26 C27 33.3(3)
C25 C26 C27 C28 0.6(5)
Zr2 C26 C27 C28 66.6(3)
C25 C26 C27 Zr2 -66.0(3)
C31 Zr2 C27 C28 52.6(3)
N Zr2 C27 C28 162.6(3)
C1 Zr2 C27 C28 132.5(3)
C29 Zr2 C27 C28 -37.6(3)
C21 Zr2 C27 C28 -114.8(3)
C25 Zr2 C27 C28 -77.9(3)
C23 Zr2 C27 C28 -30.7(4)
C22 Zr2 C27 C28 -71.9(3)
C26 Zr2 C27 C28 -113.9(4)
C20 Zr2 C27 C28 -158.9(4)
C24 Zr2 C27 C28 16.9(8)
Zr1 Zr2 C27 C28 95.6(3)
C31 Zr2 C27 C26 166.4(3)
N Zr2 C27 C26 -83.5(3)
C1 Zr2 C27 C26 -113.6(3)
C29 Zr2 C27 C26 76.3(3)
C21 Zr2 C27 C26 -0.9(4)
C25 Zr2 C27 C26 36.0(3)
C23 Zr2 C27 C26 83.2(4)
C22 Zr2 C27 C26 41.9(4)
C28 Zr2 C27 C26 113.9(4)
C20 Zr2 C27 C26 -45.0(6)
C24 Zr2 C27 C26 130.8(6)
Zr1 Zr2 C27 C26 -150.5(3)
C26 C27 C28 C29 -1.1(5)
Zr2 C27 C28 C29 65.2(3)
C26 C27 C28 Zr2 -66.3(3)
C31 Zr2 C28 C27 -124.7(3)
N Zr2 C28 C27 -19.2(3)
C1 Zr2 C28 C27 -50.0(3)
C29 Zr2 C28 C27 114.7(4)
C21 Zr2 C28 C27 102.0(3)
C25 Zr2 C28 C27 77.6(3)
C23 Zr2 C28 C27 159.5(3)
C22 Zr2 C28 C27 125.4(3)
C26 Zr2 C28 C27 37.7(3)
C20 Zr2 C28 C27 154.5(5)
C24 Zr2 C28 C27 -174.7(2)
Zr1 Zr2 C28 C27 -84.5(3)
C31 Zr2 C28 C29 120.6(3)
N Zr2 C28 C29 -133.9(3)
C1 Zr2 C28 C29 -164.7(3)
C21 Zr2 C28 C29 -12.7(4)
C25 Zr2 C28 C29 -37.1(3)
C23 Zr2 C28 C29 44.8(3)
C22 Zr2 C28 C29 10.7(3)
C26 Zr2 C28 C29 -77.0(3)
C27 Zr2 C28 C29 -114.7(4)
C20 Zr2 C28 C29 39.8(7)
C24 Zr2 C28 C29 70.6(3)
Zr1 Zr2 C28 C29 160.8(3)
C26 C25 C29 C28 -0.8(5)
Zr2 C25 C29 C28 -68.3(3)
C26 C25 C29 Zr2 67.4(3)
C27 C28 C29 C25 1.2(5)
Zr2 C28 C29 C25 67.9(3)
C27 C28 C29 Zr2 -66.7(3)
C31 Zr2 C29 C25 -170.3(3)
N Zr2 C29 C25 -49.1(3)
C1 Zr2 C29 C25 -92.1(3)
C21 Zr2 C29 C25 57.3(3)
C23 Zr2 C29 C25 106.9(3)
C22 Zr2 C29 C25 75.8(3)
C26 Zr2 C29 C25 -37.0(3)
C28 Zr2 C29 C25 -114.1(4)
C27 Zr2 C29 C25 -77.5(3)
C20 Zr2 C29 C25 79.8(3)
C24 Zr2 C29 C25 114.4(3)
Zr1 Zr2 C29 C25 -137.0(2)
C31 Zr2 C29 C28 -56.2(3)
N Zr2 C29 C28 65.1(3)
C1 Zr2 C29 C28 22.0(4)
C21 Zr2 C29 C28 171.5(3)
C25 Zr2 C29 C28 114.1(4)
C23 Zr2 C29 C28 -139.0(3)
C22 Zr2 C29 C28 -170.1(3)
C26 Zr2 C29 C28 77.2(3)
C27 Zr2 C29 C28 36.6(3)
C20 Zr2 C29 C28 -166.0(3)
C24 Zr2 C29 C28 -131.5(3)
Zr1 Zr2 C29 C28 -22.9(3)
N Zr2 C31 C32 169(19)
C1 Zr2 C31 C32 170(19)
C29 Zr2 C31 C32 -52(19)
C21 Zr2 C31 C32 63(20)
C25 Zr2 C31 C32 -59(19)
C23 Zr2 C31 C32 34(19)
C22 Zr2 C31 C32 29(20)
C26 Zr2 C31 C32 -97(19)
C28 Zr2 C31 C32 -80(19)
C27 Zr2 C31 C32 -106(19)
C20 Zr2 C31 C32 84(19)
C24 Zr2 C31 C32 67(19)
Zr1 Zr2 C31 C32 170(20)
N Zr2 C31 Zr1 -1.39(17)
C1 Zr2 C31 Zr1 -0.44(14)
C29 Zr2 C31 Zr1 137.45(15)
C21 Zr2 C31 Zr1 -107.11(16)
C25 Zr2 C31 Zr1 131.27(17)
C23 Zr2 C31 Zr1 -135.68(16)
C22 Zr2 C31 Zr1 -141.08(13)
C26 Zr2 C31 Zr1 92.9(2)
C28 Zr2 C31 Zr1 109.82(16)
C27 Zr2 C31 Zr1 84.16(15)
C20 Zr2 C31 Zr1 -85.95(14)
C24 Zr2 C31 Zr1 -103.51(16)
C1 Zr1 C31 C32 -179.3(3)
C13 Zr1 C31 C32 87.9(3)
C14 Zr1 C31 C32 47.6(3)
C15 Zr1 C31 C32 -47.2(3)
C10 Zr1 C31 C32 54.1(3)
C16 Zr1 C31 C32 -70.9(4)
C12 Zr1 C31 C32 106.1(3)
C11 Zr1 C31 C32 85.0(3)
C18 Zr1 C31 C32 -97.4(3)
C17 Zr1 C31 C32 -107.4(3)
C19 Zr1 C31 C32 -65.9(3)
Zr2 Zr1 C31 C32 -179.8(4)
C1 Zr1 C31 Zr2 0.49(16)
C13 Zr1 C31 Zr2 -92.2(2)
C14 Zr1 C31 Zr2 -132.55(15)
C15 Zr1 C31 Zr2 132.67(15)
C10 Zr1 C31 Zr2 -126.05(16)
C16 Zr1 C31 Zr2 109.0(2)
C12 Zr1 C31 Zr2 -74.06(17)
C11 Zr1 C31 Zr2 -95.19(16)
C18 Zr1 C31 Zr2 82.40(16)
C17 Zr1 C31 Zr2 72.43(19)
C19 Zr1 C31 Zr2 113.94(16)
C32 Zr1 C31 Zr2 179.8(4)
Zr2 C31 C32 C33 11(21)
Zr1 C31 C32 C33 -178.6(15)
Zr2 C31 C32 Zr1 -170(20)
C1 Zr1 C32 C31 0.7(3)
C13 Zr1 C32 C31 -119.1(3)
C14 Zr1 C32 C31 -141.2(3)
C15 Zr1 C32 C31 137.5(3)
C10 Zr1 C32 C31 -123.8(3)
C16 Zr1 C32 C31 131.4(3)
C12 Zr1 C32 C31 -85.0(3)
C11 Zr1 C32 C31 -92.1(3)
C18 Zr1 C32 C31 84.4(3)
C17 Zr1 C32 C31 91.6(3)
C19 Zr1 C32 C31 110.3(3)
Zr2 Zr1 C32 C31 0.1(2)
C1 Zr1 C32 C33 -179.8(4)
C31 Zr1 C32 C33 179.5(6)
C13 Zr1 C32 C33 60.4(4)
C14 Zr1 C32 C33 38.3(4)
C15 Zr1 C32 C33 -43.0(4)
C10 Zr1 C32 C33 55.7(4)
C16 Zr1 C32 C33 -49.1(4)
C12 Zr1 C32 C33 94.5(4)
C11 Zr1 C32 C33 87.4(4)
C18 Zr1 C32 C33 -96.1(4)
C17 Zr1 C32 C33 -88.9(4)
C19 Zr1 C32 C33 -70.2(4)
Zr2 Zr1 C32 C33 179.6(4)
C31 C32 C33 Si -23.5(17)
Zr1 C32 C33 Si 158.2(2)
C32 C33 Si C35 56.0(4)
C32 C33 Si C36 -61.8(4)
C32 C33 Si C34 176.4(3)
C61 B C41 C46 121.8(4)
C51 B C41 C46 5.1(5)
C71 B C41 C46 -114.6(4)
C61 B C41 C42 -58.6(4)
C51 B C41 C42 -175.3(3)
C71 B C41 C42 64.9(4)
C46 C41 C42 C43 -1.6(5)
B C41 C42 C43 178.8(4)
C41 C42 C43 C44 2.1(6)
C42 C43 C44 C45 -0.6(6)
C43 C44 C45 C46 -1.2(6)
C42 C41 C46 C45 -0.4(5)
B C41 C46 C45 179.2(4)
C44 C45 C46 C41 1.8(6)
C61 B C51 C52 -57.3(4)
C41 B C51 C52 61.0(4)
C71 B C51 C52 178.6(3)
C61 B C51 C56 122.2(3)
C41 B C51 C56 -119.5(3)
C71 B C51 C56 -1.9(5)
C56 C51 C52 C53 1.0(5)
B C51 C52 C53 -179.5(3)
C51 C52 C53 C54 -1.3(5)
C52 C53 C54 C55 0.6(6)
C53 C54 C55 C56 0.2(6)
C54 C55 C56 C51 -0.5(6)
C52 C51 C56 C55 -0.1(5)
B C51 C56 C55 -179.6(3)
C51 B C61 C66 101.9(4)
C41 B C61 C66 -17.1(5)
C71 B C61 C66 -136.3(3)
C51 B C61 C62 -76.0(4)
C41 B C61 C62 165.1(3)
C71 B C61 C62 45.8(5)
C66 C61 C62 C63 3.7(5)
B C61 C62 C63 -178.3(3)
C61 C62 C63 C64 -1.5(6)
C62 C63 C64 C65 -3.1(6)
C63 C64 C65 C66 5.0(6)
C64 C65 C66 C61 -2.6(6)
C62 C61 C66 C65 -1.6(5)
B C61 C66 C65 -179.6(3)
C61 B C71 C76 -1.0(6)
C51 B C71 C76 118.7(4)
C41 B C71 C76 -121.5(4)
C61 B C71 C72 176.9(3)
C51 B C71 C72 -63.4(4)
C41 B C71 C72 56.3(4)
C76 C71 C72 C73 -0.8(6)
B C71 C72 C73 -179.0(4)
C71 C72 C73 C74 1.3(7)
C72 C73 C74 C75 0.1(8)
C73 C74 C75 C76 -1.7(8)
C72 C71 C76 C75 -1.0(7)
B C71 C76 C75 176.9(4)
C74 C75 C76 C71 2.3(8)
